data_7215959
loop_
_publ_author_name
'Surov, Artem O.'
'Solanko, Katarzyna A.'
'Bond, Andrew D.'
'Bauer-Brandl, Annette'
'Perlovich, German L.'

_publ_section_title
;
 Polymorphism of felodipine co-crystals with 4,4&#x2032;-bipyridine
;
_journal_issue 29
_journal_name_full CrystEngComm
_journal_page_first 6603
_journal_paper_doi 10.1039/c4ce00756e
_journal_volume 16
_journal_year 2014
_chemical_absolute_configuration ad
_chemical_formula_moiety 'C18 H19 Cl2 N O4, C10 H8 N2'
_chemical_formula_sum 'C28 H27 Cl2 N3 O4'
_chemical_formula_weight 540.42
_chemical_name_systematic
; 
Felodipine : 4,4'-bipyridine (1:1)
;
_space_group_crystal_system orthorhombic
_space_group_IT_number 43
_space_group_name_Hall 'F 2 -2d'
_space_group_name_H-M_alt 'F d d 2'
_symmetry_space_group_name_Hall 'F 2 -2d'
_symmetry_space_group_name_H-M 'F d d 2'
_atom_sites_solution_hydrogens mixed
_atom_sites_solution_primary direct
_atom_sites_solution_secondary difmap
_audit_creation_method SHELXL-2013
_cell_angle_alpha 90
_cell_angle_beta 90
_cell_angle_gamma 90
_cell_formula_units_Z 16
_cell_length_a 36.197(3)
_cell_length_b 36.436(3)
_cell_length_c 8.0228(6)
_cell_measurement_reflns_used 6429
_cell_measurement_temperature 150(2)
_cell_measurement_theta_max 22.06
_cell_measurement_theta_min 2.50
_cell_volume 10581.1(15)
_computing_cell_refinement 'SAINT (Bruker, 2012)'
_computing_data_collection 'APEX2 (Bruker, 2012)'
_computing_data_reduction SAINT
_computing_molecular_graphics 'SHELXTL (Bruker, 2012)'
_computing_publication_material SHELXL-2013
_computing_structure_refinement 'SHELXL-2013 (Sheldrick, 2013)'
_computing_structure_solution 'SHELXS-97 (Sheldrick, 2008)'
_diffrn_ambient_temperature 150(2)
_diffrn_measured_fraction_theta_full 0.911
_diffrn_measured_fraction_theta_max 0.933
_diffrn_measurement_device_type 'Bruker Nonius X8APEX-II CCD'
_diffrn_measurement_method '\w and \f scans'
_diffrn_radiation_type MoK\a
_diffrn_radiation_wavelength 0.71073
_diffrn_reflns_av_R_equivalents 0.0426
_diffrn_reflns_av_unetI/netI 0.0474
_diffrn_reflns_Laue_measured_fraction_full 0.911
_diffrn_reflns_Laue_measured_fraction_max 0.933
_diffrn_reflns_limit_h_max 42
_diffrn_reflns_limit_h_min -42
_diffrn_reflns_limit_k_max 39
_diffrn_reflns_limit_k_min -43
_diffrn_reflns_limit_l_max 9
_diffrn_reflns_limit_l_min -9
_diffrn_reflns_number 21047
_diffrn_reflns_point_group_measured_fraction_full 0.887
_diffrn_reflns_point_group_measured_fraction_max 0.910
_diffrn_reflns_theta_full 25.242
_diffrn_reflns_theta_max 25.057
_diffrn_reflns_theta_min 3.819
_diffrn_source 'fine-focus sealed X-ray tube'
_exptl_absorpt_coefficient_mu 0.285
_exptl_absorpt_correction_T_max 0.884
_exptl_absorpt_correction_T_min 0.763
_exptl_absorpt_correction_type multi-scan
_exptl_absorpt_process_details 'SADABS (Bruker, 2012)'
_exptl_crystal_colour colourless
_exptl_crystal_density_diffrn 1.357
_exptl_crystal_density_method 'not measured'
_exptl_crystal_description block
_exptl_crystal_F_000 4512
_exptl_crystal_size_max 0.350
_exptl_crystal_size_mid 0.250
_exptl_crystal_size_min 0.100
_refine_diff_density_max 0.438
_refine_diff_density_min -0.297
_refine_diff_density_rms 0.042
_refine_ls_abs_structure_details
;
 Flack x determined using 1334 quotients [(I+)-(I-)]/[(I+)+(I-)]
 (Parsons and Flack (2004), Acta Cryst. A60, s61).
;
_refine_ls_abs_structure_Flack -0.02(3)
_refine_ls_extinction_method none
_refine_ls_goodness_of_fit_ref 1.049
_refine_ls_hydrogen_treatment mixed
_refine_ls_matrix_type full
_refine_ls_number_parameters 342
_refine_ls_number_reflns 4259
_refine_ls_number_restraints 2
_refine_ls_restrained_S_all 1.049
_refine_ls_R_factor_all 0.0670
_refine_ls_R_factor_gt 0.0460
_refine_ls_shift/su_max 0.000
_refine_ls_shift/su_mean 0.000
_refine_ls_structure_factor_coef Fsqd
_refine_ls_weighting_details 'w=1/[\s^2^(Fo^2^)+(0.0532P)^2^+9.5754P] where P=(Fo^2^+2Fc^2^)/3'
_refine_ls_weighting_scheme calc
_refine_ls_wR_factor_gt 0.0992
_refine_ls_wR_factor_ref 0.1077
_reflns_Friedel_coverage 0.808
_reflns_Friedel_fraction_full 0.860
_reflns_Friedel_fraction_max 0.883
_reflns_number_gt 3396
_reflns_number_total 4259
_reflns_threshold_expression 'I > 2\s(I)'
_cod_data_source_file c4ce00756e2.cif
_cod_data_source_block ks1139
_cod_depositor_comments 'Adding full bibliography for 7215957--7215959.cif.'
_cod_database_code 7215959
_shelx_space_group_comment
;
The symmetry employed for this shelxl refinement is uniquely defined
by the following loop, which should always be used as a source of
symmetry information in preference to the above space-group names.
They are only intended as comments.
;
_shelx_estimated_absorpt_t_min 0.907
_shelx_estimated_absorpt_t_max 0.972
_shelxl_version_number 2013-4

loop_
_space_group_symop_operation_xyz
'x, y, z'
'-x, -y, z'
'x+1/4, -y+1/4, z+1/4'
'-x+1/4, y+1/4, z+1/4'
'x, y+1/2, z+1/2'
'-x, -y+1/2, z+1/2'
'x+1/4, -y+3/4, z+3/4'
'-x+1/4, y+3/4, z+3/4'
'x+1/2, y, z+1/2'
'-x+1/2, -y, z+1/2'
'x+3/4, -y+1/4, z+3/4'
'-x+3/4, y+1/4, z+3/4'
'x+1/2, y+1/2, z'
'-x+1/2, -y+1/2, z'
'x+3/4, -y+3/4, z+1/4'
'-x+3/4, y+3/4, z+1/4'

loop_
_atom_site_label
_atom_site_type_symbol
_atom_site_fract_x
_atom_site_fract_y
_atom_site_fract_z
_atom_site_U_iso_or_equiv
_atom_site_adp_type
_atom_site_occupancy
_atom_site_site_symmetry_order
_atom_site_calc_flag
_atom_site_refinement_flags_posn
_atom_site_refinement_flags_adp
Cl1 Cl 0.03703(3) -0.03335(4) 0.52630(19) 0.0571(4) Uani 1 1 d . .
Cl2 Cl 0.06319(3) 0.03988(4) 0.36670(18) 0.0513(4) Uani 1 1 d . .
O1 O 0.18766(12) 0.02955(13) -0.0247(5) 0.0717(13) Uani 1 1 d . .
O2 O 0.13066(10) 0.03446(10) 0.0816(4) 0.0475(9) Uani 1 1 d . .
O3 O 0.14551(9) 0.11447(9) 0.7691(5) 0.0503(9) Uani 1 1 d . .
O4 O 0.10429(8) 0.09601(9) 0.5795(4) 0.0442(9) Uani 1 1 d . .
N1 N 0.22606(11) 0.06295(12) 0.4558(6) 0.0453(11) Uani 1 1 d D .
H1 H 0.2492(8) 0.063(2) 0.487(11) 0.12(3) Uiso 1 1 d D .
C1 C 0.21571(14) 0.04976(14) 0.3031(7) 0.0464(14) Uani 1 1 d . .
C2 C 0.17950(13) 0.04763(12) 0.2588(7) 0.0393(12) Uani 1 1 d . .
C3 C 0.14942(12) 0.05597(11) 0.3885(6) 0.0312(11) Uani 1 1 d . .
H3 H 0.1292 0.0701 0.3332 0.037 Uiso 1 1 calc R U
C4 C 0.16499(12) 0.07887(12) 0.5313(6) 0.0331(11) Uani 1 1 d . .
C5 C 0.20157(13) 0.08042(12) 0.5636(6) 0.0389(12) Uani 1 1 d . .
C6 C 0.13344(11) 0.01995(12) 0.4551(5) 0.0276(10) Uani 1 1 d . .
C7 C 0.15752(11) -0.00525(11) 0.5271(6) 0.0285(10) Uani 1 1 d . .
H7 H 0.1830 0.0006 0.5337 0.034 Uiso 1 1 calc R U
C8 C 0.14553(12) -0.03843(12) 0.5892(6) 0.0344(11) Uani 1 1 d . .
H8 H 0.1629 -0.0555 0.6325 0.041 Uiso 1 1 calc R U
C9 C 0.10843(13) -0.04703(13) 0.5889(6) 0.0366(12) Uani 1 1 d . .
H9 H 0.1000 -0.0695 0.6349 0.044 Uiso 1 1 calc R U
C10 C 0.08376(11) -0.02222(12) 0.5202(6) 0.0344(11) Uani 1 1 d . .
C11 C 0.09606(11) 0.01073(12) 0.4520(6) 0.0310(11) Uani 1 1 d . .
C12 C 0.24860(15) 0.03844(17) 0.1968(8) 0.0630(18) Uani 1 1 d . .
H12A H 0.2402 0.0221 0.1073 0.095 Uiso 1 1 calc R U
H12B H 0.2667 0.0256 0.2664 0.095 Uiso 1 1 calc R U
H12C H 0.2601 0.0603 0.1483 0.095 Uiso 1 1 calc R U
C13 C 0.16759(17) 0.03633(14) 0.0918(7) 0.0478(14) Uani 1 1 d . .
C14 C 0.11578(18) 0.02391(17) -0.0791(7) 0.0582(16) Uani 1 1 d . .
H14A H 0.1251 -0.0006 -0.1113 0.070 Uiso 1 1 calc R U
H14B H 0.1234 0.0418 -0.1654 0.070 Uiso 1 1 calc R U
C15 C 0.0741(2) 0.0231(3) -0.0643(10) 0.093(2) Uani 1 1 d . .
H15A H 0.0632 0.0206 -0.1754 0.140 Uiso 1 1 calc R U
H15B H 0.0656 0.0460 -0.0133 0.140 Uiso 1 1 calc R U
H15C H 0.0667 0.0023 0.0054 0.140 Uiso 1 1 calc R U
C16 C 0.13872(13) 0.09830(12) 0.6395(7) 0.0359(12) Uani 1 1 d . .
C17 C 0.07541(15) 0.11387(18) 0.6766(9) 0.0629(17) Uani 1 1 d . .
H17A H 0.0514 0.1098 0.6230 0.094 Uiso 1 1 calc R U
H17B H 0.0804 0.1403 0.6827 0.094 Uiso 1 1 calc R U
H17C H 0.0750 0.1035 0.7894 0.094 Uiso 1 1 calc R U
C18 C 0.21979(14) 0.09876(16) 0.7086(8) 0.0549(16) Uani 1 1 d . .
H18A H 0.2115 0.1243 0.7155 0.082 Uiso 1 1 calc R U
H18B H 0.2467 0.0981 0.6938 0.082 Uiso 1 1 calc R U
H18C H 0.2132 0.0859 0.8116 0.082 Uiso 1 1 calc R U
N2 N 0.30559(10) 0.08036(11) 0.5155(6) 0.0467(11) Uani 1 1 d . .
N3 N 0.50131(12) 0.09715(17) 0.4933(7) 0.0714(16) Uani 1 1 d . .
C22 C 0.32211(13) 0.10622(14) 0.4251(7) 0.0405(12) Uani 1 1 d . .
H22 H 0.3071 0.1221 0.3601 0.049 Uiso 1 1 calc R U
C23 C 0.35995(11) 0.11129(13) 0.4205(6) 0.0340(11) Uani 1 1 d . .
H23 H 0.3702 0.1300 0.3525 0.041 Uiso 1 1 calc R U
C24 C 0.38292(11) 0.08902(12) 0.5151(6) 0.0322(10) Uani 1 1 d . .
C25 C 0.36569(13) 0.06237(14) 0.6124(7) 0.0453(13) Uani 1 1 d . .
H25 H 0.3800 0.0465 0.6805 0.054 Uiso 1 1 calc R U
C26 C 0.32770(14) 0.05907(14) 0.6095(8) 0.0543(15) Uani 1 1 d . .
H26 H 0.3166 0.0408 0.6775 0.065 Uiso 1 1 calc R U
C32 C 0.48357(16) 0.0822(2) 0.6213(9) 0.088(2) Uani 1 1 d . .
H32 H 0.4980 0.0731 0.7111 0.105 Uiso 1 1 calc R U
C33 C 0.44605(15) 0.0789(2) 0.6335(8) 0.070(2) Uani 1 1 d . .
H33 H 0.4353 0.0673 0.7281 0.085 Uiso 1 1 calc R U
C34 C 0.42388(12) 0.09232(13) 0.5083(6) 0.0361(11) Uani 1 1 d . .
C35 C 0.44164(13) 0.11003(13) 0.3796(7) 0.0411(12) Uani 1 1 d . .
H35 H 0.4279 0.1214 0.2929 0.049 Uiso 1 1 calc R U
C36 C 0.47992(13) 0.11106(17) 0.3789(8) 0.0552(15) Uani 1 1 d . .
H36 H 0.4915 0.1229 0.2873 0.066 Uiso 1 1 calc R U

loop_
_atom_site_aniso_label
_atom_site_aniso_U_11
_atom_site_aniso_U_22
_atom_site_aniso_U_33
_atom_site_aniso_U_23
_atom_site_aniso_U_13
_atom_site_aniso_U_12
Cl1 0.0369(6) 0.0632(8) 0.0712(11) -0.0198(8) 0.0107(6) -0.0193(6)
Cl2 0.0417(7) 0.0537(8) 0.0584(9) -0.0001(7) -0.0167(6) 0.0079(6)
O1 0.091(3) 0.086(3) 0.039(3) -0.013(2) 0.029(2) -0.006(2)
O2 0.067(2) 0.047(2) 0.029(2) -0.0037(16) 0.0067(18) -0.0021(17)
O3 0.053(2) 0.048(2) 0.049(2) -0.020(2) 0.0028(19) -0.0013(16)
O4 0.0393(18) 0.052(2) 0.041(2) -0.0162(17) 0.0087(15) -0.0014(15)
N1 0.038(2) 0.048(3) 0.050(3) -0.009(2) 0.014(2) -0.009(2)
C1 0.058(3) 0.037(3) 0.045(4) -0.008(3) 0.027(3) -0.011(2)
C2 0.055(3) 0.030(3) 0.033(3) 0.000(2) 0.020(3) -0.009(2)
C3 0.043(3) 0.024(2) 0.027(3) 0.000(2) 0.005(2) -0.0014(18)
C4 0.041(2) 0.026(2) 0.032(3) -0.003(2) 0.012(2) -0.0064(18)
C5 0.047(3) 0.033(3) 0.037(3) -0.010(2) 0.014(2) -0.013(2)
C6 0.032(2) 0.026(2) 0.025(3) -0.0069(19) 0.0045(19) -0.0013(18)
C7 0.031(2) 0.028(2) 0.026(3) -0.003(2) 0.003(2) -0.0012(18)
C8 0.041(3) 0.030(3) 0.031(3) -0.003(2) 0.003(2) 0.001(2)
C9 0.054(3) 0.026(2) 0.029(3) -0.003(2) 0.007(2) -0.010(2)
C10 0.030(2) 0.038(3) 0.036(3) -0.010(2) 0.006(2) -0.010(2)
C11 0.032(2) 0.033(2) 0.028(3) -0.010(2) 0.0009(19) 0.0019(19)
C12 0.062(4) 0.063(4) 0.064(4) -0.015(3) 0.029(3) -0.009(3)
C13 0.078(4) 0.036(3) 0.029(3) 0.001(2) 0.021(3) -0.004(2)
C14 0.093(5) 0.060(4) 0.021(3) -0.006(3) -0.003(3) -0.002(3)
C15 0.098(6) 0.122(6) 0.059(5) -0.027(5) -0.021(4) 0.014(5)
C16 0.042(3) 0.027(2) 0.038(3) -0.006(2) 0.007(2) -0.008(2)
C17 0.046(3) 0.074(4) 0.068(4) -0.025(3) 0.017(3) 0.008(3)
C18 0.039(3) 0.061(4) 0.065(4) -0.024(3) 0.011(3) -0.015(2)
N2 0.037(2) 0.047(3) 0.057(3) -0.001(2) 0.010(2) -0.0015(19)
N3 0.040(3) 0.112(5) 0.062(4) 0.013(3) -0.014(3) -0.019(3)
C22 0.038(3) 0.042(3) 0.042(3) -0.005(2) 0.001(2) 0.004(2)
C23 0.036(3) 0.035(3) 0.031(3) 0.000(2) -0.003(2) -0.002(2)
C24 0.039(2) 0.029(2) 0.028(3) -0.006(2) -0.001(2) -0.0001(19)
C25 0.047(3) 0.042(3) 0.046(3) 0.012(3) 0.008(3) 0.008(2)
C26 0.046(3) 0.043(3) 0.074(4) 0.017(3) 0.015(3) -0.001(2)
C32 0.049(4) 0.153(7) 0.061(5) 0.031(5) -0.023(3) 0.004(4)
C33 0.047(3) 0.106(5) 0.059(4) 0.033(4) -0.007(3) 0.004(3)
C34 0.036(2) 0.043(3) 0.029(3) -0.006(3) -0.009(2) -0.001(2)
C35 0.039(3) 0.044(3) 0.041(3) 0.004(3) -0.008(2) -0.013(2)
C36 0.041(3) 0.071(4) 0.054(4) 0.006(3) -0.008(3) -0.020(3)

loop_
_atom_type_symbol
_atom_type_description
_atom_type_scat_dispersion_real
_atom_type_scat_dispersion_imag
_atom_type_scat_source
C C 0.0033 0.0016 'International Tables Vol C Tables 4.2.6.8 and 6.1.1.4'
H H 0.0000 0.0000 'International Tables Vol C Tables 4.2.6.8 and 6.1.1.4'
N N 0.0061 0.0033 'International Tables Vol C Tables 4.2.6.8 and 6.1.1.4'
O O 0.0106 0.0060 'International Tables Vol C Tables 4.2.6.8 and 6.1.1.4'
Cl Cl 0.1484 0.1585 'International Tables Vol C Tables 4.2.6.8 and 6.1.1.4'

loop_
_geom_angle_atom_site_label_1
_geom_angle_atom_site_label_2
_geom_angle_atom_site_label_3
_geom_angle
C13 O2 C14 116.0(4)
C16 O4 C17 116.6(4)
C1 N1 C5 122.8(4)
C1 N1 H1 121(6)
C5 N1 H1 115(6)
C2 C1 N1 121.2(5)
C2 C1 C12 126.3(5)
N1 C1 C12 112.5(5)
C1 C2 C13 122.5(5)
C1 C2 C3 119.7(5)
C13 C2 C3 117.8(5)
C4 C3 C6 110.3(4)
C4 C3 C2 110.8(4)
C6 C3 C2 109.5(3)
C4 C3 H3 108.7
C6 C3 H3 108.7
C2 C3 H3 108.7
C5 C4 C16 120.0(4)
C5 C4 C3 122.0(4)
C16 C4 C3 117.9(4)
C4 C5 N1 119.1(4)
C4 C5 C18 126.9(4)
N1 C5 C18 114.0(4)
C7 C6 C11 117.1(4)
C7 C6 C3 118.3(4)
C11 C6 C3 124.6(4)
C8 C7 C6 122.1(4)
C8 C7 H7 118.9
C6 C7 H7 118.9
C7 C8 C9 120.4(4)
C7 C8 H8 119.8
C9 C8 H8 119.8
C8 C9 C10 118.7(4)
C8 C9 H9 120.6
C10 C9 H9 120.6
C9 C10 C11 120.9(4)
C9 C10 Cl1 117.6(3)
C11 C10 Cl1 121.5(4)
C10 C11 C6 120.7(4)
C10 C11 Cl2 117.6(3)
C6 C11 Cl2 121.7(4)
C1 C12 H12A 109.5
C1 C12 H12B 109.5
H12A C12 H12B 109.5
C1 C12 H12C 109.5
H12A C12 H12C 109.5
H12B C12 H12C 109.5
O1 C13 O2 122.8(5)
O1 C13 C2 125.9(5)
O2 C13 C2 111.3(4)
O2 C14 C15 107.8(5)
O2 C14 H14A 110.2
C15 C14 H14A 110.2
O2 C14 H14B 110.2
C15 C14 H14B 110.2
H14A C14 H14B 108.5
C14 C15 H15A 109.5
C14 C15 H15B 109.5
H15A C15 H15B 109.5
C14 C15 H15C 109.5
H15A C15 H15C 109.5
H15B C15 H15C 109.5
O3 C16 O4 121.6(4)
O3 C16 C4 127.3(4)
O4 C16 C4 111.1(4)
O4 C17 H17A 109.5
O4 C17 H17B 109.5
H17A C17 H17B 109.5
O4 C17 H17C 109.5
H17A C17 H17C 109.5
H17B C17 H17C 109.5
C5 C18 H18A 109.5
C5 C18 H18B 109.5
H18A C18 H18B 109.5
C5 C18 H18C 109.5
H18A C18 H18C 109.5
H18B C18 H18C 109.5
C22 N2 C26 116.5(4)
C36 N3 C32 114.6(5)
N2 C22 C23 123.7(5)
N2 C22 H22 118.2
C23 C22 H22 118.2
C22 C23 C24 120.0(4)
C22 C23 H23 120.0
C24 C23 H23 120.0
C23 C24 C25 116.5(4)
C23 C24 C34 122.0(4)
C25 C24 C34 121.5(4)
C26 C25 C24 119.8(5)
C26 C25 H25 120.1
C24 C25 H25 120.1
N2 C26 C25 123.5(5)
N2 C26 H26 118.3
C25 C26 H26 118.3
N3 C32 C33 124.9(6)
N3 C32 H32 117.6
C33 C32 H32 117.6
C32 C33 C34 119.7(6)
C32 C33 H33 120.1
C34 C33 H33 120.1
C33 C34 C35 116.2(4)
C33 C34 C24 121.7(5)
C35 C34 C24 122.0(4)
C34 C35 C36 118.9(5)
C34 C35 H35 120.6
C36 C35 H35 120.6
N3 C36 C35 125.5(5)
N3 C36 H36 117.3
C35 C36 H36 117.3

loop_
_geom_bond_atom_site_label_1
_geom_bond_atom_site_label_2
_geom_bond_distance
Cl1 C10 1.740(4)
Cl2 C11 1.735(5)
O1 C13 1.210(6)
O2 C13 1.341(7)
O2 C14 1.449(6)
O3 C16 1.220(6)
O4 C16 1.339(5)
O4 C17 1.457(6)
N1 C1 1.369(7)
N1 C5 1.393(6)
N1 H1 0.874(14)
C1 C2 1.360(7)
C1 C12 1.521(7)
C2 C13 1.467(8)
C2 C3 1.536(6)
C3 C4 1.525(7)
C3 C6 1.530(6)
C3 H3 1.0000
C4 C5 1.351(6)
C4 C16 1.469(7)
C5 C18 1.495(7)
C6 C7 1.392(6)
C6 C11 1.395(6)
C7 C8 1.378(6)
C7 H7 0.9500
C8 C9 1.379(6)
C8 H8 0.9500
C9 C10 1.385(7)
C9 H9 0.9500
C10 C11 1.393(6)
C12 H12A 0.9800
C12 H12B 0.9800
C12 H12C 0.9800
C14 C15 1.512(9)
C14 H14A 0.9900
C14 H14B 0.9900
C15 H15A 0.9800
C15 H15B 0.9800
C15 H15C 0.9800
C17 H17A 0.9800
C17 H17B 0.9800
C17 H17C 0.9800
C18 H18A 0.9800
C18 H18B 0.9800
C18 H18C 0.9800
N2 C22 1.331(7)
N2 C26 1.346(7)
N3 C36 1.303(7)
N3 C32 1.328(8)
C22 C23 1.383(6)
C22 H22 0.9500
C23 C24 1.388(6)
C23 H23 0.9500
C24 C25 1.394(7)
C24 C34 1.488(6)
C25 C26 1.381(7)
C25 H25 0.9500
C26 H26 0.9500
C32 C33 1.367(8)
C32 H32 0.9500
C33 C34 1.376(7)
C33 H33 0.9500
C34 C35 1.377(7)
C35 C36 1.386(7)
C35 H35 0.9500
C36 H36 0.9500

loop_
_geom_torsion_atom_site_label_1
_geom_torsion_atom_site_label_2
_geom_torsion_atom_site_label_3
_geom_torsion_atom_site_label_4
_geom_torsion
C5 N1 C1 C2 -10.9(8)
C5 N1 C1 C12 169.3(5)
N1 C1 C2 C13 175.2(5)
C12 C1 C2 C13 -5.0(8)
N1 C1 C2 C3 -7.0(7)
C12 C1 C2 C3 172.8(5)
C1 C2 C3 C4 20.9(6)
C13 C2 C3 C4 -161.2(4)
C1 C2 C3 C6 -101.0(5)
C13 C2 C3 C6 76.9(5)
C6 C3 C4 C5 101.3(5)
C2 C3 C4 C5 -20.2(6)
C6 C3 C4 C16 -76.0(5)
C2 C3 C4 C16 162.5(4)
C16 C4 C5 N1 -177.6(4)
C3 C4 C5 N1 5.2(7)
C16 C4 C5 C18 3.6(8)
C3 C4 C5 C18 -173.6(5)
C1 N1 C5 C4 11.9(7)
C1 N1 C5 C18 -169.2(5)
C4 C3 C6 C7 -65.2(5)
C2 C3 C6 C7 57.0(5)
C4 C3 C6 C11 113.4(5)
C2 C3 C6 C11 -124.4(5)
C11 C6 C7 C8 1.7(6)
C3 C6 C7 C8 -179.6(4)
C6 C7 C8 C9 -3.2(7)
C7 C8 C9 C10 2.1(7)
C8 C9 C10 C11 0.3(7)
C8 C9 C10 Cl1 -178.5(4)
C9 C10 C11 C6 -1.7(7)
Cl1 C10 C11 C6 177.0(3)
C9 C10 C11 Cl2 179.3(4)
Cl1 C10 C11 Cl2 -2.0(6)
C7 C6 C11 C10 0.7(6)
C3 C6 C11 C10 -177.9(4)
C7 C6 C11 Cl2 179.6(3)
C3 C6 C11 Cl2 1.0(6)
C14 O2 C13 O1 -0.3(7)
C14 O2 C13 C2 179.3(4)
C1 C2 C13 O1 -3.8(8)
C3 C2 C13 O1 178.4(5)
C1 C2 C13 O2 176.6(4)
C3 C2 C13 O2 -1.2(6)
C13 O2 C14 C15 179.6(5)
C17 O4 C16 O3 0.2(7)
C17 O4 C16 C4 179.3(4)
C5 C4 C16 O3 -6.0(8)
C3 C4 C16 O3 171.4(5)
C5 C4 C16 O4 174.9(4)
C3 C4 C16 O4 -7.8(6)
C26 N2 C22 C23 1.8(7)
N2 C22 C23 C24 -0.8(7)
C22 C23 C24 C25 -0.5(7)
C22 C23 C24 C34 177.2(4)
C23 C24 C25 C26 0.6(7)
C34 C24 C25 C26 -177.0(5)
C22 N2 C26 C25 -1.6(8)
C24 C25 C26 N2 0.4(8)
C36 N3 C32 C33 4.0(12)
N3 C32 C33 C34 -1.4(12)
C32 C33 C34 C35 -2.8(9)
C32 C33 C34 C24 179.4(6)
C23 C24 C34 C33 160.1(6)
C25 C24 C34 C33 -22.4(7)
C23 C24 C34 C35 -17.7(7)
C25 C24 C34 C35 159.9(5)
C33 C34 C35 C36 4.1(8)
C24 C34 C35 C36 -178.0(4)
C32 N3 C36 C35 -2.4(10)
C34 C35 C36 N3 -1.6(9)
